data_4341347
loop_
_publ_author_name
'Mitsumi, Minoru'
'Ohtake, Shoji'
'Kakuno, Yuki'
'Komatsu, Yuuki'
'Ozawa, Yoshiki'
'Toriumi, Koshiro'
'Yasuda, Nobuhiro'
'Azuma, Nobuaki'
'Miyazaki, Yuji'

_publ_section_title
;
 Multifunctional one-dimensional rhodium(i)-semiquinonato complex:
 substituent effects on crystal structures and solid-state properties.
;
_journal_issue 21
_journal_name_full 'Inorganic chemistry'
_journal_page_first 11710
_journal_page_last 11720
_journal_paper_doi 10.1021/ic5019532
_journal_volume 53
_journal_year 2014
_chemical_formula_moiety 'C19 H24 O6 Rh'
_chemical_formula_sum 'C19 H24 O6 Rh'
_chemical_formula_weight 451.29
_chemical_name_systematic
;
 [Rh(3,6-DBSQ-4,5-PDO)(CO)2]
;
_space_group_crystal_system monoclinic
_space_group_IT_number 14
_space_group_name_Hall '-P 2yn'
_space_group_name_H-M_alt 'P 1 21/n 1'
_symmetry_space_group_name_Hall '-P 2yn'
_symmetry_space_group_name_H-M 'P 1 21/n 1'
_atom_sites_solution_hydrogens geom
_atom_sites_solution_primary direct
_atom_sites_solution_secondary difmap
_audit_creation_method SHELXL-2014
_cell_angle_alpha 90
_cell_angle_beta 94.592(3)
_cell_angle_gamma 90
_cell_formula_units_Z 8
_cell_length_a 6.0060(10)
_cell_length_b 29.3360(10)
_cell_length_c 21.6430(10)
_cell_measurement_reflns_used 25256
_cell_measurement_temperature 180(1)
_cell_measurement_theta_max 23.613
_cell_measurement_theta_min 2.840
_cell_volume 3801.1(7)
_computing_cell_refinement 'SCALEPACK (Otwinoski & Minor,1997)'
_computing_data_collection 'DENZO (Otwinoski & Minor,1997)'
_computing_data_reduction 'SCALEPACK (Otwinoski & Minor,1997)'
_computing_molecular_graphics 'Yadokari-XG (Wakita, Nemoto et al., 2009)'
_computing_publication_material 'Yadokari-XG (Wakita, Nemoto et al., 2009)'
_computing_structure_refinement 'SHELXL-2014 (Sheldrick, 2014)'
_computing_structure_solution 'SIR-97 (A. Altomare, 1999)'
_diffrn_ambient_temperature 180(1)
_diffrn_detector_area_resol_mean 10.00
_diffrn_measured_fraction_theta_full 0.882
_diffrn_measured_fraction_theta_max 0.840
_diffrn_measurement_device_type 'oscillation IP camera'
_diffrn_measurement_method 'phi-axis oscillation'
_diffrn_radiation_type synchrotron
_diffrn_radiation_wavelength 0.5603
_diffrn_reflns_av_R_equivalents 0.0461
_diffrn_reflns_av_unetI/netI 0.0397
_diffrn_reflns_Laue_measured_fraction_full 0.882
_diffrn_reflns_Laue_measured_fraction_max 0.840
_diffrn_reflns_limit_h_max 8
_diffrn_reflns_limit_h_min -8
_diffrn_reflns_limit_k_max 41
_diffrn_reflns_limit_k_min -41
_diffrn_reflns_limit_l_max 30
_diffrn_reflns_limit_l_min -30
_diffrn_reflns_number 25256
_diffrn_reflns_point_group_measured_fraction_full 0.882
_diffrn_reflns_point_group_measured_fraction_max 0.840
_diffrn_reflns_theta_full 19.644
_diffrn_reflns_theta_max 23.613
_diffrn_reflns_theta_min 2.840
_diffrn_source 'SPring-8 8GeV synchrotron'
_exptl_absorpt_coefficient_mu 0.487
_exptl_absorpt_correction_T_max 0.98471
_exptl_absorpt_correction_T_min 0.95772
_exptl_absorpt_correction_type empirical
_exptl_absorpt_process_details 'PLATON-MULABS (A. L. Spek, 2003)'
_exptl_crystal_colour 'Dark brown'
_exptl_crystal_density_diffrn 1.577
_exptl_crystal_description Needle
_exptl_crystal_F_000 1848
_exptl_crystal_size_max 0.395
_exptl_crystal_size_mid 0.050
_exptl_crystal_size_min 0.025
_refine_diff_density_max 0.629
_refine_diff_density_min -0.605
_refine_diff_density_rms 0.096
_refine_ls_extinction_method none
_refine_ls_goodness_of_fit_ref 1.138
_refine_ls_hydrogen_treatment constr
_refine_ls_matrix_type full
_refine_ls_number_parameters 595
_refine_ls_number_reflns 9779
_refine_ls_number_restraints 0
_refine_ls_restrained_S_all 1.138
_refine_ls_R_factor_all 0.0556
_refine_ls_R_factor_gt 0.0477
_refine_ls_shift/su_max 0.001
_refine_ls_shift/su_mean 0.000
_refine_ls_structure_factor_coef Fsqd
_refine_ls_weighting_details 'w=1/[\s^2^(Fo^2^)+(0.0599P)^2^+4.1163P] where P=(Fo^2^+2Fc^2^)/3'
_refine_ls_weighting_scheme calc
_refine_ls_wR_factor_gt 0.1250
_refine_ls_wR_factor_ref 0.1340
_reflns_Friedel_coverage 0.000
_reflns_number_gt 8572
_reflns_number_total 9779
_reflns_threshold_expression 'I > 2\s(I)'
_cod_data_source_file ic5019532_si_003.cif
_cod_data_source_block '[Rh(3,6-DBSQ-4,5-PDO)(CO)2]_180K'
_cod_depositor_comments 'Adding full bibliography for 4341345--4341347.cif.'
_cod_database_code 4341347
_shelx_space_group_comment
;
The symmetry employed for this shelxl refinement is uniquely defined
by the following loop, which should always be used as a source of
symmetry information in preference to the above space-group names.
They are only intended as comments.
;
_shelx_estimated_absorpt_t_min 0.838
_shelx_estimated_absorpt_t_max 0.986
_shelxl_version_number 2014-3

loop_
_space_group_symop_operation_xyz
'x, y, z'
'-x+1/2, y+1/2, -z+1/2'
'-x, -y, -z'
'x-1/2, -y-1/2, z-1/2'

loop_
_atom_site_label
_atom_site_type_symbol
_atom_site_fract_x
_atom_site_fract_y
_atom_site_fract_z
_atom_site_U_iso_or_equiv
_atom_site_adp_type
_atom_site_occupancy
_atom_site_site_symmetry_order
_atom_site_calc_flag
_atom_site_refinement_flags_posn
_atom_site_refinement_flags_adp
_atom_site_refinement_flags_occupancy
_atom_site_disorder_assembly
_atom_site_disorder_group
Rh1 Rh 0.75240(4) 0.10425(2) 0.12764(2) 0.02532(8) Uani 1 1 d . . . . .
Rh2 Rh 0.25406(4) 0.09787(2) 0.13317(2) 0.02556(8) Uani 1 1 d . . . . .
O1 O 0.7265(3) 0.14898(7) 0.05651(9) 0.0279(4) Uani 1 1 d . . . . .
O2 O 0.7478(4) 0.16378(7) 0.17418(9) 0.0282(4) Uani 1 1 d . . . . .
O3 O 0.5638(5) 0.32010(8) 0.13602(13) 0.0483(6) Uani 1 1 d . . . . .
O4 O 0.5914(5) 0.30672(8) 0.01690(13) 0.0487(6) Uani 1 1 d . . . . .
O5 O 0.7953(4) 0.04426(9) 0.23972(12) 0.0433(6) Uani 1 1 d . . . . .
O6 O 0.7503(6) 0.02157(9) 0.04649(14) 0.0588(8) Uani 1 1 d . . . . .
O7 O 0.2708(4) 0.09782(6) 0.22660(10) 0.0281(4) Uani 1 1 d . . . . .
O8 O 0.2786(4) 0.03060(7) 0.15041(10) 0.0306(4) Uani 1 1 d . . . . .
O9A O 0.5055(11) -0.0695(3) 0.3131(4) 0.0443(16) Uani 0.5 1 d . . P A 1
O9B O 0.4055(14) -0.0722(3) 0.3220(4) 0.054(2) Uani 0.5 1 d . . P A 2
O10A O 0.4696(12) -0.0011(2) 0.3940(3) 0.0446(13) Uani 0.5 1 d . . P A 1
O10B O 0.3509(13) -0.0044(2) 0.4004(3) 0.0480(15) Uani 0.5 1 d . . P A 2
O12 O 0.2037(4) 0.19875(8) 0.11707(12) 0.0397(5) Uani 1 1 d . . . . .
O11 O 0.2418(5) 0.08589(10) -0.00436(12) 0.0509(6) Uani 1 1 d . . . . .
C1 C 0.7097(4) 0.19172(9) 0.07349(12) 0.0242(5) Uani 1 1 d . . . . .
C2 C 0.7156(4) 0.19978(9) 0.13899(12) 0.0243(5) Uani 1 1 d . . . . .
C3 C 0.6775(5) 0.24408(10) 0.16368(13) 0.0297(5) Uani 1 1 d . . . . .
C4 C 0.6233(5) 0.27670(10) 0.11939(15) 0.0330(6) Uani 1 1 d . . . . .
C5 C 0.6312(5) 0.26910(10) 0.05403(14) 0.0328(6) Uani 1 1 d . . . . .
C6 C 0.6867(5) 0.22770(9) 0.02933(13) 0.0280(5) Uani 1 1 d . . . . .
C7 C 0.6969(7) 0.25176(14) 0.23423(16) 0.0475(9) Uani 1 1 d . . . . .
C8B C 0.801(3) 0.2194(5) 0.2746(6) 0.044(3) Uani 0.25 1 d . . P B 2
H1 H 0.8022 0.2304 0.3174 0.067 Uiso 0.25 1 calc R U P B 2
H2 H 0.9548 0.2145 0.2640 0.067 Uiso 0.25 1 calc R U P B 2
H3 H 0.7186 0.1905 0.2707 0.067 Uiso 0.25 1 calc R U P B 2
C8A C 0.9398(12) 0.2384(3) 0.2583(3) 0.070(2) Uani 0.75 1 d . . P B 1
H4 H 0.9494 0.2355 0.3035 0.105 Uiso 0.75 1 calc R U P B 1
H5 H 1.0437 0.2620 0.2464 0.105 Uiso 0.75 1 calc R U P B 1
H6 H 0.9789 0.2092 0.2399 0.105 Uiso 0.75 1 calc R U P B 1
C9B C 0.850(5) 0.2997(6) 0.2435(8) 0.079(8) Uani 0.25 1 d . . P B 2
H7 H 0.8911 0.3047 0.2877 0.119 Uiso 0.25 1 calc R U P B 2
H8 H 0.7631 0.3256 0.2265 0.119 Uiso 0.25 1 calc R U P B 2
H9 H 0.9863 0.2965 0.2216 0.119 Uiso 0.25 1 calc R U P B 2
C9A C 0.6451(19) 0.2972(3) 0.2578(3) 0.084(3) Uani 0.75 1 d . . P B 1
H10 H 0.6740 0.2976 0.3030 0.126 Uiso 0.75 1 calc R U P B 1
H11 H 0.4875 0.3043 0.2467 0.126 Uiso 0.75 1 calc R U P B 1
H12 H 0.7392 0.3200 0.2395 0.126 Uiso 0.75 1 calc R U P B 1
C10B C 0.467(4) 0.2642(9) 0.2526(8) 0.073(6) Uani 0.25 1 d . . P B 2
H13 H 0.3612 0.2401 0.2390 0.109 Uiso 0.25 1 calc R U P B 2
H14 H 0.4201 0.2931 0.2329 0.109 Uiso 0.25 1 calc R U P B 2
H15 H 0.4719 0.2674 0.2977 0.109 Uiso 0.25 1 calc R U P B 2
C10A C 0.5436(15) 0.2172(3) 0.2656(3) 0.083(2) Uani 0.75 1 d . . P B 1
H16 H 0.5798 0.1862 0.2532 0.125 Uiso 0.75 1 calc R U P B 1
H17 H 0.3869 0.2238 0.2525 0.125 Uiso 0.75 1 calc R U P B 1
H18 H 0.5677 0.2201 0.3107 0.125 Uiso 0.75 1 calc R U P B 1
C11 C 0.7218(6) 0.21798(11) -0.03901(14) 0.0335(6) Uani 1 1 d . . . . .
C12 C 0.7436(10) 0.26078(16) -0.0783(2) 0.0677(13) Uani 1 1 d . . . . .
H19 H 0.7851 0.2521 -0.1196 0.102 Uiso 1 1 calc R U . . .
H20 H 0.8591 0.2807 -0.0584 0.102 Uiso 1 1 calc R U . . .
H21 H 0.6005 0.2770 -0.0822 0.102 Uiso 1 1 calc R U . . .
C13 C 0.5283(7) 0.19002(16) -0.06813(18) 0.0515(9) Uani 1 1 d . . . . .
H22 H 0.5176 0.1613 -0.0453 0.077 Uiso 1 1 calc R U . . .
H23 H 0.5532 0.1834 -0.1114 0.077 Uiso 1 1 calc R U . . .
H24 H 0.3890 0.2072 -0.0664 0.077 Uiso 1 1 calc R U . . .
C14 C 0.9399(7) 0.19194(18) -0.04283(18) 0.0566(11) Uani 1 1 d . . . . .
H25 H 0.9267 0.1617 -0.0243 0.085 Uiso 1 1 calc R U . . .
H26 H 1.0620 0.2087 -0.0203 0.085 Uiso 1 1 calc R U . . .
H27 H 0.9713 0.1887 -0.0863 0.085 Uiso 1 1 calc R U . . .
C15 C 0.3297(8) 0.33132(16) 0.1214(2) 0.0620(12) Uani 1 1 d . . . . .
H28 H 0.2423 0.3180 0.1538 0.074 Uiso 0.5 1 calc R U P C 1
H29 H 0.3131 0.3649 0.1233 0.074 Uiso 0.5 1 calc R U P C 1
H30 H 0.2829 0.3539 0.1517 0.074 Uiso 0.5 1 calc R U P D 2
H31 H 0.2383 0.3035 0.1253 0.074 Uiso 0.5 1 calc R U P D 2
C16B C 0.2855(15) 0.3508(3) 0.0556(4) 0.0518(19) Uani 0.5 1 d . . P E 2
H32 H 0.1234 0.3565 0.0473 0.062 Uiso 0.5 1 calc R U P E 2
H33 H 0.3637 0.3803 0.0532 0.062 Uiso 0.5 1 calc R U P E 2
C16A C 0.2345(19) 0.3161(5) 0.0623(6) 0.082(3) Uani 0.5 1 d . . P E 1
H34 H 0.0924 0.3328 0.0534 0.099 Uiso 0.5 1 calc R U P E 1
H35 H 0.1956 0.2835 0.0667 0.099 Uiso 0.5 1 calc R U P E 1
C17 C 0.3603(8) 0.32009(18) 0.0078(2) 0.0659(13) Uani 1 1 d . . . . .
H36 H 0.2865 0.3011 -0.0257 0.079 Uiso 0.5 1 calc R U P E 1
H37 H 0.3534 0.3522 -0.0064 0.079 Uiso 0.5 1 calc R U P E 1
H38 H 0.2666 0.2923 0.0065 0.079 Uiso 0.5 1 calc R U P E 2
H39 H 0.3356 0.3353 -0.0330 0.079 Uiso 0.5 1 calc R U P E 2
C18 C 0.7778(5) 0.06691(10) 0.19762(14) 0.0301(6) Uani 1 1 d . . . . .
C19 C 0.7515(6) 0.05218(10) 0.07800(16) 0.0361(6) Uani 1 1 d . . . . .
C20 C 0.2931(5) 0.05733(9) 0.25223(14) 0.0269(5) Uani 1 1 d . . . . .
C21 C 0.3005(5) 0.01992(9) 0.20950(13) 0.0266(5) Uani 1 1 d . . . . .
C22 C 0.3418(6) -0.02578(10) 0.22977(15) 0.0348(6) Uani 1 1 d . . . . .
C23 C 0.3934(9) -0.02944(12) 0.29231(19) 0.0552(11) Uani 1 1 d . . . . .
C24 C 0.3774(9) 0.00745(12) 0.33532(17) 0.0549(11) Uani 1 1 d . . . . .
C25 C 0.3156(5) 0.05108(10) 0.31752(14) 0.0323(6) Uani 1 1 d . . . . .
C26 C 0.3473(6) -0.06625(10) 0.18474(16) 0.0385(7) Uani 1 1 d . . . . .
C27 C 0.2207(13) -0.05824(17) 0.1217(3) 0.093(2) Uani 1 1 d . . . . .
H40 H 0.2967 -0.0346 0.0993 0.139 Uiso 1 1 calc R U . . .
H41 H 0.0680 -0.0484 0.1276 0.139 Uiso 1 1 calc R U . . .
H42 H 0.2162 -0.0866 0.0977 0.139 Uiso 1 1 calc R U . . .
C28 C 0.5913(10) -0.0768(2) 0.1736(3) 0.091(2) Uani 1 1 d . . . . .
H43 H 0.6615 -0.0495 0.1577 0.136 Uiso 1 1 calc R U . . .
H44 H 0.5961 -0.1015 0.1433 0.136 Uiso 1 1 calc R U . . .
H45 H 0.6720 -0.0861 0.2127 0.136 Uiso 1 1 calc R U . . .
C29 C 0.2390(9) -0.10878(13) 0.2096(2) 0.0579(11) Uani 1 1 d . . . . .
H46 H 0.2142 -0.1312 0.1762 0.087 Uiso 1 1 calc R U . . .
H47 H 0.0956 -0.1006 0.2252 0.087 Uiso 1 1 calc R U . . .
H48 H 0.3375 -0.1218 0.2433 0.087 Uiso 1 1 calc R U . . .
C30 C 0.2786(6) 0.09046(14) 0.36208(16) 0.0431(8) Uani 1 1 d . . . . .
C31B C 0.140(2) 0.1278(4) 0.3370(6) 0.043(2) Uani 0.5 1 d . . P F 2
H49 H 0.0790 0.1445 0.3710 0.065 Uiso 0.5 1 calc R U P F 2
H50 H 0.0174 0.1156 0.3093 0.065 Uiso 0.5 1 calc R U P F 2
H51 H 0.2308 0.1485 0.3138 0.065 Uiso 0.5 1 calc R U P F 2
C31A C 0.065(2) 0.1177(5) 0.3411(7) 0.048(3) Uani 0.5 1 d . . P F 1
H52 H 0.0677 0.1471 0.3628 0.071 Uiso 0.5 1 calc R U P F 1
H53 H -0.0667 0.1003 0.3510 0.071 Uiso 0.5 1 calc R U P F 1
H54 H 0.0596 0.1229 0.2963 0.071 Uiso 0.5 1 calc R U P F 1
C32B C 0.1053(16) 0.0632(3) 0.4079(4) 0.056(2) Uani 0.5 1 d . . P F 2
H55 H 0.0734 0.0831 0.4425 0.084 Uiso 0.5 1 calc R U P F 2
H56 H 0.1767 0.0352 0.4240 0.084 Uiso 0.5 1 calc R U P F 2
H57 H -0.0346 0.0557 0.3836 0.084 Uiso 0.5 1 calc R U P F 2
C32A C 0.2799(19) 0.0839(3) 0.4302(4) 0.059(2) Uani 0.5 1 d . . P F 1
H58 H 0.2417 0.1127 0.4497 0.088 Uiso 0.5 1 calc R U P F 1
H59 H 0.4288 0.0741 0.4467 0.088 Uiso 0.5 1 calc R U P F 1
H60 H 0.1699 0.0606 0.4390 0.088 Uiso 0.5 1 calc R U P F 1
C33B C 0.4760(16) 0.1027(3) 0.4028(5) 0.062(2) Uani 0.5 1 d . . P F 2
H61 H 0.5738 0.1223 0.3802 0.093 Uiso 0.5 1 calc R U P F 2
H62 H 0.5567 0.0750 0.4163 0.093 Uiso 0.5 1 calc R U P F 2
H63 H 0.4294 0.1191 0.4390 0.093 Uiso 0.5 1 calc R U P F 2
C33A C 0.4839(14) 0.1247(3) 0.3522(4) 0.0492(18) Uani 0.5 1 d . . P F 1
H64 H 0.4787 0.1340 0.3086 0.074 Uiso 0.5 1 calc R U P F 1
H65 H 0.6257 0.1092 0.3637 0.074 Uiso 0.5 1 calc R U P F 1
H66 H 0.4716 0.1518 0.3783 0.074 Uiso 0.5 1 calc R U P F 1
C34A C 0.7416(19) -0.0710(4) 0.3327(5) 0.056(2) Uani 0.5 1 d . . P A 1
H67 H 0.8239 -0.0508 0.3058 0.067 Uiso 0.5 1 calc R U P A 1
H68 H 0.7978 -0.1024 0.3281 0.067 Uiso 0.5 1 calc R U P A 1
C34B C 0.630(3) -0.0761(4) 0.3530(5) 0.075(4) Uani 0.5 1 d . . P A 2
H69 H 0.7332 -0.0555 0.3330 0.090 Uiso 0.5 1 calc R U P A 2
H70 H 0.6851 -0.1077 0.3494 0.090 Uiso 0.5 1 calc R U P A 2
C35A C 0.7849(17) -0.0558(3) 0.4004(4) 0.055(2) Uani 0.5 1 d . . P A 1
H71 H 0.7038 -0.0762 0.4272 0.066 Uiso 0.5 1 calc R U P A 1
H72 H 0.9465 -0.0583 0.4131 0.066 Uiso 0.5 1 calc R U P A 1
C35B C 0.624(2) -0.0634(4) 0.4218(5) 0.079(3) Uani 0.5 1 d . . P A 2
H73 H 0.5092 -0.0818 0.4406 0.095 Uiso 0.5 1 calc R U P A 2
H74 H 0.7707 -0.0702 0.4441 0.095 Uiso 0.5 1 calc R U P A 2
C36A C 0.7092(16) -0.0071(3) 0.4088(4) 0.0510(18) Uani 0.5 1 d . . P A 1
H75 H 0.7476 0.0022 0.4523 0.061 Uiso 0.5 1 calc R U P A 1
H76 H 0.7910 0.0131 0.3819 0.061 Uiso 0.5 1 calc R U P A 1
C36B C 0.573(2) -0.0141(3) 0.4282(4) 0.061(2) Uani 0.5 1 d . . P A 2
H77 H 0.5822 -0.0057 0.4727 0.074 Uiso 0.5 1 calc R U P A 2
H78 H 0.6834 0.0043 0.4077 0.074 Uiso 0.5 1 calc R U P A 2
C37 C 0.2460(5) 0.09141(10) 0.04748(15) 0.0333(6) Uani 1 1 d . . . . .
C38 C 0.2234(5) 0.16065(10) 0.12320(14) 0.0294(5) Uani 1 1 d . . . . .

loop_
_atom_site_aniso_label
_atom_site_aniso_U_11
_atom_site_aniso_U_22
_atom_site_aniso_U_33
_atom_site_aniso_U_23
_atom_site_aniso_U_13
_atom_site_aniso_U_12
Rh1 0.02894(13) 0.02133(11) 0.02548(13) 0.00200(8) 0.00096(9) -0.00084(7)
Rh2 0.02944(13) 0.02251(11) 0.02466(13) 0.00182(8) 0.00169(9) -0.00001(8)
O1 0.0359(11) 0.0252(9) 0.0225(9) 0.0003(7) 0.0025(8) 0.0013(7)
O2 0.0383(11) 0.0258(9) 0.0202(9) 0.0016(7) 0.0003(8) -0.0004(8)
O3 0.0651(17) 0.0274(11) 0.0505(15) -0.0075(10) -0.0072(13) 0.0084(11)
O4 0.0653(17) 0.0326(11) 0.0482(15) 0.0150(11) 0.0052(12) 0.0088(11)
O5 0.0373(12) 0.0455(13) 0.0462(14) 0.0201(11) -0.0014(10) -0.0059(10)
O6 0.080(2) 0.0383(14) 0.0576(17) -0.0159(13) 0.0047(15) 0.0023(13)
O7 0.0335(10) 0.0236(9) 0.0270(10) 0.0003(7) 0.0021(8) -0.0002(7)
O8 0.0405(11) 0.0240(9) 0.0274(10) 0.0001(8) 0.0029(8) -0.0005(8)
O9A 0.046(4) 0.031(3) 0.053(4) 0.012(2) -0.011(3) 0.000(3)
O9B 0.081(6) 0.026(2) 0.051(4) 0.012(2) -0.017(4) -0.005(4)
O10A 0.059(4) 0.048(3) 0.027(3) 0.009(2) 0.003(3) 0.004(3)
O10B 0.070(4) 0.045(3) 0.029(3) 0.011(2) 0.003(3) -0.007(3)
O12 0.0327(11) 0.0289(10) 0.0571(15) 0.0068(10) 0.0008(10) -0.0022(8)
O11 0.0654(18) 0.0560(16) 0.0310(13) -0.0015(11) 0.0023(12) 0.0043(13)
C1 0.0245(12) 0.0243(11) 0.0236(12) -0.0002(9) 0.0010(9) -0.0015(9)
C2 0.0238(12) 0.0254(11) 0.0232(12) 0.0001(10) -0.0004(9) -0.0024(9)
C3 0.0326(14) 0.0281(12) 0.0275(13) -0.0041(11) -0.0025(11) 0.0009(10)
C4 0.0389(16) 0.0237(12) 0.0355(15) -0.0036(11) -0.0030(12) -0.0003(10)
C5 0.0380(16) 0.0284(13) 0.0319(15) 0.0062(11) 0.0010(12) 0.0002(11)
C6 0.0309(13) 0.0277(12) 0.0251(13) 0.0020(10) 0.0003(10) -0.0041(10)
C7 0.063(2) 0.050(2) 0.0283(16) -0.0121(15) -0.0065(15) 0.0085(17)
C8B 0.074(11) 0.041(7) 0.016(5) -0.001(5) -0.012(6) -0.006(7)
C8A 0.074(4) 0.079(5) 0.051(3) -0.017(3) -0.029(3) 0.021(4)
C9B 0.16(2) 0.033(7) 0.038(9) 0.001(6) -0.034(12) -0.042(11)
C9A 0.140(8) 0.063(4) 0.046(3) -0.026(3) -0.014(4) 0.037(5)
C10B 0.101(16) 0.090(15) 0.031(8) -0.005(9) 0.029(9) 0.011(13)
C10A 0.104(6) 0.107(6) 0.043(3) -0.018(4) 0.035(4) -0.017(5)
C11 0.0399(16) 0.0382(15) 0.0227(13) 0.0057(11) 0.0037(11) -0.0019(12)
C12 0.114(4) 0.055(2) 0.037(2) 0.0140(18) 0.019(2) -0.005(2)
C13 0.0414(19) 0.077(3) 0.0362(18) -0.0149(18) 0.0020(15) -0.0090(18)
C14 0.042(2) 0.094(3) 0.0356(18) 0.008(2) 0.0145(15) 0.015(2)
C15 0.073(3) 0.051(2) 0.062(3) -0.005(2) 0.003(2) 0.030(2)
C16B 0.064(5) 0.031(3) 0.059(5) 0.000(3) -0.008(4) 0.023(3)
C16A 0.056(6) 0.092(9) 0.097(9) -0.004(7) -0.003(6) 0.019(6)
C17 0.067(3) 0.070(3) 0.060(3) 0.019(2) -0.002(2) 0.033(2)
C18 0.0249(13) 0.0309(13) 0.0343(15) 0.0050(11) 0.0007(11) -0.0030(10)
C19 0.0399(16) 0.0266(13) 0.0411(17) 0.0018(12) -0.0005(13) 0.0018(11)
C20 0.0255(12) 0.0246(11) 0.0305(14) 0.0019(10) 0.0017(10) -0.0005(9)
C21 0.0254(12) 0.0262(12) 0.0277(13) 0.0010(10) 0.0001(10) -0.0016(9)
C22 0.0431(17) 0.0234(12) 0.0373(16) 0.0007(11) -0.0007(13) 0.0001(11)
C23 0.094(3) 0.0252(14) 0.043(2) 0.0056(14) -0.016(2) 0.0064(17)
C24 0.100(3) 0.0329(16) 0.0291(17) 0.0042(13) -0.0132(19) 0.0014(18)
C25 0.0366(15) 0.0327(14) 0.0272(14) -0.0006(11) -0.0002(11) -0.0035(11)
C26 0.0519(19) 0.0244(13) 0.0391(17) 0.0004(12) 0.0031(14) -0.0017(12)
C27 0.166(6) 0.039(2) 0.065(3) -0.018(2) -0.044(4) 0.011(3)
C28 0.069(3) 0.083(4) 0.124(5) -0.041(4) 0.039(3) -0.016(3)
C29 0.081(3) 0.0353(17) 0.059(3) -0.0050(17) 0.018(2) -0.0151(18)
C30 0.0439(19) 0.053(2) 0.0318(16) -0.0111(15) 0.0008(14) 0.0091(15)
C31B 0.061(8) 0.035(5) 0.034(4) -0.008(3) 0.006(5) 0.004(4)
C31A 0.048(7) 0.049(7) 0.046(5) -0.011(5) 0.007(5) 0.013(4)
C32B 0.063(5) 0.057(5) 0.049(4) 0.007(4) 0.018(4) 0.007(4)
C32A 0.095(7) 0.051(4) 0.031(4) -0.007(3) 0.005(4) 0.009(4)
C33B 0.054(5) 0.066(5) 0.064(6) -0.030(5) -0.010(4) 0.003(4)
C33A 0.053(4) 0.046(4) 0.049(4) -0.022(3) 0.007(3) -0.014(3)
C34A 0.068(7) 0.050(5) 0.049(5) 0.002(4) -0.005(4) 0.025(4)
C34B 0.115(11) 0.049(5) 0.054(6) 0.001(5) -0.022(6) 0.042(7)
C35A 0.061(5) 0.053(5) 0.048(5) 0.010(4) -0.013(4) 0.014(4)
C35B 0.100(9) 0.068(6) 0.063(6) 0.002(5) -0.034(6) 0.014(6)
C36A 0.053(5) 0.062(5) 0.036(4) 0.003(3) -0.011(4) 0.009(4)
C36B 0.085(7) 0.062(5) 0.035(4) 0.003(4) -0.012(5) 0.010(5)
C37 0.0364(15) 0.0315(13) 0.0314(15) 0.0041(12) -0.0004(12) 0.0017(11)
C38 0.0235(12) 0.0322(13) 0.0323(14) 0.0032(11) 0.0010(10) -0.0022(10)

loop_
_atom_type_symbol
_atom_type_description
_atom_type_scat_dispersion_real
_atom_type_scat_dispersion_imag
_atom_type_scat_source
C C 0.0003 0.0009 http://lipro.msl.titech.ac.jp/scatfac/scatfac.html
O O 0.0028 0.0036 http://lipro.msl.titech.ac.jp/scatfac/scatfac.html
Rh Rh -2.6770 0.5968 http://lipro.msl.titech.ac.jp/scatfac/scatfac.html
H H 0.0000 0.0000 'International Tables Vol C Tables 4.2.6.8 and 6.1.1.4'

loop_
_geom_angle_atom_site_label_1
_geom_angle_atom_site_label_2
_geom_angle_atom_site_label_3
_geom_angle
_geom_angle_site_symmetry_3
C18 Rh1 C19 89.03(14) .
C18 Rh1 O2 96.11(11) .
C19 Rh1 O2 174.83(12) .
C18 Rh1 O1 175.42(11) .
C19 Rh1 O1 95.54(12) .
O2 Rh1 O1 79.32(8) .
C18 Rh1 Rh2 87.02(9) .
C19 Rh1 Rh2 90.86(10) .
O2 Rh1 Rh2 88.88(6) .
O1 Rh1 Rh2 93.12(6) .
C18 Rh1 Rh2 85.11(9) 1_655
C19 Rh1 Rh2 85.92(10) 1_655
O2 Rh1 Rh2 95.03(6) 1_655
O1 Rh1 Rh2 94.97(6) 1_655
Rh2 Rh1 Rh2 171.547(12) 1_655
C37 Rh2 C38 89.48(13) .
C37 Rh2 O8 94.62(11) .
C38 Rh2 O8 175.61(11) .
C37 Rh2 O7 173.95(11) .
C38 Rh2 O7 96.52(11) .
O8 Rh2 O7 79.41(8) .
C37 Rh2 Rh1 85.03(10) .
C38 Rh2 Rh1 91.34(8) .
O8 Rh2 Rh1 90.58(6) .
O7 Rh2 Rh1 94.01(6) .
C37 Rh2 Rh1 91.18(10) 1_455
C38 Rh2 Rh1 81.06(8) 1_455
O8 Rh2 Rh1 97.26(6) 1_455
O7 Rh2 Rh1 90.53(6) 1_455
Rh1 Rh2 Rh1 171.548(12) 1_455
C1 O1 Rh1 114.23(17) .
C2 O2 Rh1 114.56(17) .
C4 O3 C15 114.8(3) .
C5 O4 C17 114.8(3) .
C20 O7 Rh2 114.81(18) .
C21 O8 Rh2 114.51(17) .
C23 O9A C34A 123.4(7) .
C23 O9B C34B 106.9(7) .
C24 O10A C36A 123.0(6) .
C36B O10B C24 106.2(7) .
O1 C1 C6 121.7(2) .
O1 C1 C2 115.9(2) .
C6 C1 C2 122.3(2) .
O2 C2 C3 122.5(2) .
O2 C2 C1 115.7(2) .
C3 C2 C1 121.8(2) .
C4 C3 C2 114.1(3) .
C4 C3 C7 125.8(3) .
C2 C3 C7 120.1(3) .
C3 C4 O3 120.9(3) .
C3 C4 C5 123.6(3) .
O3 C4 C5 115.5(3) .
O4 C5 C6 121.1(3) .
O4 C5 C4 115.7(3) .
C6 C5 C4 123.1(3) .
C5 C6 C1 114.0(3) .
C5 C6 C11 126.3(3) .
C1 C6 C11 119.7(2) .
C8B C7 C10B 111.7(11) .
C8B C7 C3 120.9(6) .
C9A C7 C3 118.5(4) .
C10B C7 C3 107.4(8) .
C9A C7 C8A 109.3(5) .
C3 C7 C8A 106.8(4) .
C9A C7 C10A 106.8(6) .
C3 C7 C10A 109.6(4) .
C8A C7 C10A 105.1(5) .
C8B C7 C9B 106.2(11) .
C10B C7 C9B 105.7(15) .
C3 C7 C9B 103.7(7) .
C13 C11 C14 109.8(3) .
C13 C11 C12 108.0(3) .
C14 C11 C12 105.6(3) .
C13 C11 C6 109.9(3) .
C14 C11 C6 109.3(3) .
C12 C11 C6 114.1(3) .
C16A C15 O3 115.8(5) .
O3 C15 C16B 112.2(5) .
C17 C16B C15 112.7(5) .
C15 C16A C17 120.2(9) .
O4 C17 C16A 115.1(5) .
O4 C17 C16B 114.6(5) .
O5 C18 Rh1 179.3(3) .
O6 C19 Rh1 177.9(3) .
O7 C20 C25 122.4(3) .
O7 C20 C21 115.2(3) .
C25 C20 C21 122.4(2) .
O8 C21 C22 121.7(3) .
O8 C21 C20 116.0(2) .
C22 C21 C20 122.2(3) .
C23 C22 C21 113.5(3) .
C23 C22 C26 123.5(3) .
C21 C22 C26 122.9(3) .
C22 C23 O9A 116.5(5) .
C22 C23 O9B 121.3(5) .
C22 C23 C24 124.1(3) .
O9A C23 C24 118.4(5) .
O9B C23 C24 112.3(5) .
O10A C24 C25 120.7(4) .
O10A C24 C23 114.9(4) .
C25 C24 C23 123.3(3) .
C25 C24 O10B 116.1(4) .
C23 C24 O10B 117.4(4) .
C24 C25 C20 113.6(3) .
C24 C25 C30 125.0(3) .
C20 C25 C30 121.4(3) .
C29 C26 C27 104.2(4) .
C29 C26 C28 109.3(4) .
C27 C26 C28 107.7(5) .
C29 C26 C22 112.1(3) .
C27 C26 C22 114.4(3) .
C28 C26 C22 108.9(3) .
C31B C30 C33B 116.8(7) .
C31B C30 C25 116.1(6) .
C33B C30 C25 114.4(4) .
C32A C30 C25 122.5(4) .
C32A C30 C31A 107.2(7) .
C25 C30 C31A 111.3(6) .
C32A C30 C33A 105.5(6) .
C25 C30 C33A 103.6(4) .
C31A C30 C33A 105.2(6) .
C31B C30 C32B 102.4(6) .
C33B C30 C32B 105.7(6) .
C25 C30 C32B 98.0(4) .
O9A C34A C35A 111.0(9) .
O9B C34B C35B 109.6(11) .
C36A C35A C34A 111.1(7) .
C36B C35B C34B 110.3(9) .
O10A C36A C35A 112.7(8) .
O10B C36B C35B 110.1(9) .
O11 C37 Rh2 177.6(3) .
O12 C38 Rh2 179.7(3) .

loop_
_geom_bond_atom_site_label_1
_geom_bond_atom_site_label_2
_geom_bond_distance
_geom_bond_site_symmetry_2
Rh1 C18 1.865(3) .
Rh1 C19 1.867(3) .
Rh1 O2 2.017(2) .
Rh1 O1 2.0193(19) .
Rh1 Rh2 3.0108(6) .
Rh1 Rh2 3.0115(6) 1_655
Rh2 C37 1.861(3) .
Rh2 C38 1.862(3) .
Rh2 O8 2.012(2) .
Rh2 O7 2.017(2) .
Rh2 Rh1 3.0115(6) 1_455
O1 C1 1.313(3) .
O2 C2 1.307(3) .
O3 C4 1.378(4) .
O3 C15 1.454(5) .
O4 C5 1.375(4) .
O4 C17 1.440(5) .
O5 C18 1.126(4) .
O6 C19 1.127(4) .
O7 C20 1.313(3) .
O8 C21 1.313(3) .
O9A C23 1.409(8) .
O9A C34A 1.448(13) .
O9B C23 1.410(8) .
O9B C34B 1.462(15) .
O10A C24 1.368(7) .
O10A C36A 1.459(11) .
O10B C36B 1.445(13) .
O10B C24 1.472(7) .
O12 C38 1.131(4) .
O11 C37 1.132(4) .
C1 C6 1.423(4) .
C1 C2 1.435(4) .
C2 C3 1.431(4) .
C3 C4 1.375(4) .
C3 C7 1.539(4) .
C4 C5 1.437(4) .
C5 C6 1.379(4) .
C6 C11 1.537(4) .
C7 C8B 1.404(15) .
C7 C9A 1.470(7) .
C7 C10B 1.51(2) .
C7 C8A 1.559(7) .
C7 C10A 1.560(8) .
C7 C9B 1.684(17) .
C11 C13 1.518(5) .
C11 C14 1.524(5) .
C11 C12 1.529(5) .
C15 C16A 1.429(13) .
C15 C16B 1.537(9) .
C16B C17 1.469(9) .
C16A C17 1.456(14) .
C20 C25 1.421(4) .
C20 C21 1.438(4) .
C21 C22 1.426(4) .
C22 C23 1.368(5) .
C22 C26 1.538(4) .
C23 C24 1.436(5) .
C24 C25 1.379(5) .
C25 C30 1.533(4) .
C26 C29 1.525(5) .
C26 C27 1.526(6) .
C26 C28 1.535(6) .
C30 C31B 1.454(16) .
C30 C33B 1.464(9) .
C30 C32A 1.485(8) .
C30 C31A 1.547(16) .
C30 C33A 1.619(9) .
C30 C32B 1.694(9) .
C34A C35A 1.532(14) .
C34B C35B 1.538(16) .
C35A C36A 1.516(12) .
C35B C36B 1.488(14) .
